data_2022868
loop_
_publ_author_name
'Sirenko, Valerii Y.'
'Naumova, Dina D.'
'Golenya, Irina A.'
'Shova, Sergiu'
'Gural'skiy, Il'ya A.'

_publ_section_title
;
 Crystal structure of bis-(3-carb-oxy-1-methyl-pyrid-inium) octa-bromide.
;
_journal_coeditor_code WM5697
_journal_issue 'Pt 11'
_journal_name_full 'Acta crystallographica. Section E, Crystallographic communications'
_journal_page_first 977
_journal_page_last 981
_journal_paper_doi 10.1107/S2056989023008460
_journal_volume 79
_journal_year 2023
_chemical_formula_iupac '2C7 H8 N O2 +, Br8 2-'
_chemical_formula_moiety '2(C7 H8 N O2 +), Br8 2-'
_chemical_formula_sum 'C14 H16 Br8 N2 O4'
_chemical_formula_weight 915.522
_chemical_name_systematic
;
Bis(3-carboxy-1-methylpyridinium) octabromide
;
_space_group_crystal_system triclinic
_space_group_IT_number 2
_space_group_name_Hall '-P 1'
_space_group_name_H-M_alt 'P -1'
_audit_creation_method
;
Olex2 1.5
(compiled 2023.08.24 svn.re1ec1418 for OlexSys, GUI svn.r6817)
;
_cell_angle_alpha 95.746(5)
_cell_angle_beta 91.156(4)
_cell_angle_gamma 115.002(7)
_cell_formula_units_Z 1
_cell_length_a 6.8537(5)
_cell_length_b 7.0873(6)
_cell_length_c 14.5145(6)
_cell_measurement_reflns_used 2335
_cell_measurement_temperature 293
_cell_measurement_theta_max 23.7360
_cell_measurement_theta_min 3.1900
_cell_volume 634.23(8)
_computing_cell_refinement
;
CrysAlisPro (Rigaku OD, 2021)
;
_computing_data_collection
;
CrysAlisPro (Rigaku OD, 2021)
;
_computing_data_reduction
;
CrysAlisPro (Rigaku OD, 2021)
;
_computing_molecular_graphics
;
Olex2 (Dolomanov <i>et al.</i>,  2009)
;
_computing_publication_material
;
Olex2 (Dolomanov <i>et al.</i>,  2009)
;
_computing_structure_refinement
;
<i>olex2.refine</i> (Bourhis <i>et al.</i>,  2015)
;
_computing_structure_solution
;
<i>SHELXT</i> (Sheldrick, 2015)
;
_diffrn_ambient_temperature 293.00
_diffrn_detector_area_resol_mean 16.1593
_diffrn_measured_fraction_theta_full 0.9996
_diffrn_measured_fraction_theta_max 0.8636
_diffrn_measurement_device 'four-circle diffractometer'
_diffrn_measurement_device_type 'Xcalibur, Eos'
_diffrn_measurement_method '\w scans'
_diffrn_radiation_type 'Mo K\a'
_diffrn_radiation_wavelength 0.71073
_diffrn_reflns_av_R_equivalents 0.0483
_diffrn_reflns_av_unetI/netI 0.0665
_diffrn_reflns_limit_h_max 9
_diffrn_reflns_limit_h_min -8
_diffrn_reflns_limit_k_max 9
_diffrn_reflns_limit_k_min -9
_diffrn_reflns_limit_l_max 19
_diffrn_reflns_limit_l_min -19
_diffrn_reflns_number 9457
_diffrn_reflns_theta_full 25.2417
_diffrn_reflns_theta_max 29.31
_diffrn_reflns_theta_min 2.83
_exptl_absorpt_coefficient_mu 12.666
_exptl_absorpt_correction_T_max 1.00000
_exptl_absorpt_correction_T_min 0.45777
_exptl_absorpt_correction_type multi-scan
_exptl_absorpt_process_details
;
(CrysAlisPro; Rigaku OD, 2021)
;
_exptl_crystal_colour 'light red'
_exptl_crystal_density_diffrn 2.397
_exptl_crystal_description block
_exptl_crystal_F_000 424.594
_exptl_crystal_size_max 0.17
_exptl_crystal_size_mid 0.11
_exptl_crystal_size_min 0.06
_refine_diff_density_max 1.3755
_refine_diff_density_min -1.3169
_refine_ls_extinction_coef 0.0112(5)
_refine_ls_extinction_expression Fc^*^=kFc[1+0.001xFc^2^\l^3^/sin(2\q)]^-1/4^
_refine_ls_extinction_method SHELXL
_refine_ls_goodness_of_fit_ref 1.0231
_refine_ls_hydrogen_treatment mixed
_refine_ls_matrix_type full
_refine_ls_number_constraints 13
_refine_ls_number_parameters 132
_refine_ls_number_reflns 3008
_refine_ls_number_restraints 1
_refine_ls_restrained_S_all 1.0229
_refine_ls_R_factor_all 0.0975
_refine_ls_R_factor_gt 0.0473
_refine_ls_shift/su_max -0.0014
_refine_ls_shift/su_mean 0.0001
_refine_ls_structure_factor_coef Fsqd
_refine_ls_weighting_details 'w=1/[\s^2^(Fo^2^)+(0.0186P)^2^] where P=(Fo^2^+2Fc^2^)/3'
_refine_ls_weighting_scheme calc
_refine_ls_wR_factor_gt 0.0620
_refine_ls_wR_factor_ref 0.0748
_reflns_number_gt 1848
_reflns_number_total 3008
_reflns_threshold_expression I>=2u(I)
_cod_data_source_file wm5697sup1.cif
_cod_data_source_block I
_cod_depositor_comments 'Adding full bibliography for 2022868.cif.'
_cod_database_code 2022868
_cod_database_fobs_code 2022868

loop_
_space_group_symop_id
_space_group_symop_operation_xyz
1 x,y,z
2 -x,-y,-z

loop_
_atom_site_type_symbol
_atom_site_label
_atom_site_fract_x
_atom_site_fract_y
_atom_site_fract_z
_atom_site_U_iso_or_equiv
_atom_site_adp_type
_atom_site_occupancy
Br Br2 0.06745(8) 0.45917(8) 0.30515(3) 0.05120(19) Uani 1.000000
Br Br3 -0.18168(9) 0.43980(10) 0.15210(3) 0.0628(2) Uani 1.000000
Br Br1 0.29688(10) 0.47662(9) 0.43679(4) 0.0673(2) Uani 1.000000
Br Br4 -0.04755(10) 0.12253(10) 0.04613(3) 0.0781(3) Uani 1.000000
O O1 0.9137(6) 0.8874(6) 0.3821(2) 0.0564(10) Uani 1.000000
O O2 0.7895(5) 1.0613(5) 0.4839(2) 0.0540(10) Uani 1.000000
N N1 0.4595(6) 0.8218(6) 0.1811(2) 0.0420(10) Uani 1.000000
C C2 0.6297(7) 0.9597(7) 0.3314(3) 0.0348(12) Uani 1.000000
C C6 0.7873(8) 0.9736(8) 0.4062(3) 0.0430(13) Uani 1.000000
C C1 0.6035(7) 0.8341(7) 0.2488(3) 0.0423(13) Uani 1.000000
H H1a 0.6851(7) 0.7580(7) 0.2398(3) 0.0507(15) Uiso 1.000000
C C4 0.3646(8) 1.0582(8) 0.2730(3) 0.0477(13) Uani 1.000000
H H4 0.2828(8) 1.1345(8) 0.2802(3) 0.0572(16) Uiso 1.000000
C C5 0.3421(8) 0.9306(8) 0.1928(3) 0.0497(14) Uani 1.000000
H H5 0.2430(8) 0.9193(8) 0.1454(3) 0.0597(17) Uiso 1.000000
C C3 0.5093(8) 1.0726(8) 0.3430(3) 0.0444(13) Uani 1.000000
H H3 0.5259(8) 1.1585(8) 0.3981(3) 0.0533(16) Uiso 1.000000
C C7 0.4279(8) 0.6816(8) 0.0942(3) 0.0660(17) Uani 1.000000
H H7a 0.508(4) 0.600(4) 0.1002(9) 0.099(3) Uiso 1.000000
H H7b 0.2774(10) 0.589(4) 0.0823(13) 0.099(3) Uiso 1.000000
H H7c 0.477(5) 0.7640(9) 0.0437(5) 0.099(3) Uiso 1.000000
H H1 0.992(7) 0.879(9) 0.426(3) 0.099(3) Uiso 1.000000

loop_
_atom_site_aniso_label
_atom_site_aniso_U_11
_atom_site_aniso_U_22
_atom_site_aniso_U_33
_atom_site_aniso_U_12
_atom_site_aniso_U_13
_atom_site_aniso_U_23
Br2 0.0515(4) 0.0417(3) 0.0592(3) 0.0185(3) 0.0015(2) 0.0076(2)
Br3 0.0686(4) 0.0771(5) 0.0512(3) 0.0412(3) -0.0081(3) 0.0013(3)
Br1 0.0787(5) 0.0529(4) 0.0661(4) 0.0265(3) -0.0223(3) 0.0019(3)
Br4 0.0779(5) 0.0717(5) 0.0592(4) 0.0069(4) -0.0200(3) 0.0140(3)
O1 0.057(3) 0.077(3) 0.047(2) 0.042(2) -0.0104(17) -0.0010(19)
O2 0.057(2) 0.072(3) 0.0359(18) 0.036(2) -0.0069(15) -0.0123(17)
N1 0.039(3) 0.046(3) 0.036(2) 0.015(2) -0.0041(18) -0.0001(19)
C2 0.029(3) 0.040(3) 0.032(2) 0.012(2) -0.0030(19) 0.006(2)
C6 0.038(3) 0.045(3) 0.049(3) 0.021(3) -0.002(2) 0.005(3)
C1 0.035(3) 0.045(3) 0.043(3) 0.014(2) -0.002(2) 0.004(2)
C4 0.049(3) 0.053(3) 0.051(3) 0.032(3) -0.002(2) 0.004(3)
C5 0.045(3) 0.063(4) 0.041(3) 0.024(3) -0.007(2) 0.009(3)
C3 0.048(3) 0.044(3) 0.039(3) 0.019(3) 0.001(2) 0.002(2)
C7 0.074(4) 0.078(4) 0.041(3) 0.034(3) -0.018(3) -0.020(3)

loop_
_atom_type_symbol
_atom_type_scat_Cromer_Mann_a1
_atom_type_scat_Cromer_Mann_a2
_atom_type_scat_Cromer_Mann_a3
_atom_type_scat_Cromer_Mann_a4
_atom_type_scat_Cromer_Mann_b1
_atom_type_scat_Cromer_Mann_b2
_atom_type_scat_Cromer_Mann_b3
_atom_type_scat_Cromer_Mann_b4
_atom_type_scat_Cromer_Mann_c
_atom_type_scat_dispersion_source
_atom_type_scat_dispersion_real
_atom_type_scat_dispersion_imag
_atom_type_scat_source
Br 17.17890 5.23580 5.63770 3.98510 2.17230 16.57960 0.26090 41.43280 2.95570 'Brennan, Cowan, Rev. Sci. Instrum., 1992, 63, 850' -0.38188 2.46625 'International Tables Volume C Table 6.1.1.4 (pp. 500-502)'
C 2.31000 1.02000 1.58860 0.86500 20.84390 10.20750 0.56870 51.65120 0.21560 'Brennan, Cowan, Rev. Sci. Instrum., 1992, 63, 850' 0.00313 0.00162 'International Tables Volume C Table 6.1.1.4 (pp. 500-502)'
H 0.49300 0.32291 0.14019 0.04081 10.51090 26.12570 3.14236 57.79970 0.00304 'Brennan, Cowan, Rev. Sci. Instrum., 1992, 63, 850' 0.00000 0.00000 'International Tables Volume C Table 6.1.1.4 (pp. 500-502)'
N 12.21260 3.13220 2.01250 1.16630 0.00570 9.89330 28.99750 0.58260 -11.52900 'Brennan, Cowan, Rev. Sci. Instrum., 1992, 63, 850' 0.00612 0.00332 'International Tables Volume C Table 6.1.1.4 (pp. 500-502)'
O 3.04850 2.28680 1.54630 0.86700 13.27710 5.70110 0.32390 32.90890 0.25080 'Brennan, Cowan, Rev. Sci. Instrum., 1992, 63, 850' 0.01085 0.00610 'International Tables Volume C Table 6.1.1.4 (pp. 500-502)'

loop_
_geom_angle_atom_site_label_1
_geom_angle_atom_site_label_2
_geom_angle_atom_site_label_3
_geom_angle_site_symmetry_1
_geom_angle_site_symmetry_3
_geom_angle
_geom_angle_publ_flag
Br1 Br2 Br3 . . 178.04(3) ?
Br4 Br3 Br2 . . 90.37(2) ?
Br1 Br1 Br2 2_666 . 162.42(4) ?
Br4 Br4 Br3 2 . 176.22(3) ?
H1 O1 C6 . . 116(4) ?
C5 N1 C1 . . 120.7(4) ?
C7 N1 C1 . . 119.4(4) ?
C7 N1 C5 . . 119.8(4) ?
C1 C2 C6 . . 120.3(5) ?
C3 C2 C6 . . 120.6(4) ?
C3 C2 C1 . . 119.2(4) ?
O2 C6 O1 . . 125.2(4) ?
C2 C6 O1 . . 114.6(4) ?
C2 C6 O2 . . 120.1(5) ?
C2 C1 N1 . . 120.0(5) ?
H1a C1 N1 . . 120.0(3) ?
H1a C1 C2 . . 120.0(3) ?
C5 C4 H4 . . 120.4(3) ?
C3 C4 H4 . . 120.4(3) ?
C3 C4 C5 . . 119.2(5) ?
C4 C5 N1 . . 121.2(4) ?
H5 C5 N1 . . 119.4(3) ?
H5 C5 C4 . . 119.4(3) ?
C4 C3 C2 . . 119.8(4) ?
H3 C3 C2 . . 120.1(3) ?
H3 C3 C4 . . 120.1(3) ?
H7a C7 N1 . . 109.5 ?
H7b C7 N1 . . 109.5 ?
H7b C7 H7a . . 109.5 ?
H7c C7 N1 . . 109.5 ?
H7c C7 H7a . . 109.5 ?
H7c C7 H7b . . 109.5 ?

loop_
_geom_bond_atom_site_label_1
_geom_bond_atom_site_label_2
_geom_bond_site_symmetry_2
_geom_bond_distance
_geom_bond_publ_flag
Br2 Br3 . 2.7307(7) ?
Br2 Br1 . 2.4095(7) ?
Br3 Br4 . 3.0625(10) ?
Br1 Br1 2_666 3.1813(12) ?
Br4 Br4 2 2.4002(15) ?
O1 C6 . 1.290(6) ?
O1 H1 . 0.845(19) ?
O2 C6 . 1.228(5) ?
N1 C1 . 1.348(5) ?
N1 C5 . 1.332(6) ?
N1 C7 . 1.476(5) ?
C2 C6 . 1.483(6) ?
C2 C1 . 1.380(6) ?
C2 C3 . 1.373(6) ?
C1 H1a . 0.9300 ?
C4 H4 . 0.9300 ?
C4 C5 . 1.365(6) ?
C4 C3 . 1.370(6) ?
C5 H5 . 0.9300 ?
C3 H3 . 0.9300 ?
C7 H7a . 0.9600 ?
C7 H7b . 0.9600 ?
C7 H7c . 0.9600 ?

loop_
_geom_hbond_atom_site_label_D
_geom_hbond_atom_site_label_H
_geom_hbond_atom_site_label_A
_geom_hbond_site_symmetry_A
_geom_hbond_distance_DH
_geom_hbond_distance_HA
_geom_hbond_distance_DA
_geom_hbond_angle_DHA
_geom_hbond_publ_flag
O1 H1 O2 2_776 0.80(7) 1.89(7) 2.668(5) 164(7) yes
C1 H1A Br3 1_655 0.93 2.96 3.838(5) 158.1 yes
C5 H5 Br4 2_565 0.93 2.99 3.881(5) 160.0 yes
C7 H7A Br3 1_655 0.96 2.92 3.857(6) 166.0 yes

loop_
_geom_torsion_atom_site_label_1
_geom_torsion_atom_site_label_2
_geom_torsion_atom_site_label_3
_geom_torsion_atom_site_label_4
_geom_torsion_site_symmetry_1
_geom_torsion_site_symmetry_2
_geom_torsion_site_symmetry_3
_geom_torsion_site_symmetry_4
_geom_torsion
_geom_torsion_publ_flag
O1 C6 C2 C1 . . . . 9.9(5) ?
O1 C6 C2 C3 . . . . -169.6(4) ?
O2 C6 C2 C1 . . . . -169.9(4) ?
O2 C6 C2 C3 . . . . 10.6(5) ?
N1 C1 C2 C6 . . . . 179.8(4) ?
N1 C1 C2 C3 . . . . -0.6(5) ?
N1 C5 C4 C3 . . . . -0.7(6) ?
C2 C3 C4 C5 . . . . 0.3(5) ?
